data_7700984
loop_
_publ_author_name
'Puthiyaveetil Yoosaf, Mohammed Ajmal'
'Ghosh, Somnath'
'Narayan, Yatheesh'
'Yadav, Munendra'
'Sahoo, Subash Chandra'
'Kumar, Pankaj'

_publ_section_title
;
 Finding a new pathway for acid-induced nitrite reduction reaction:
 formation of nitric oxide with hydrogen peroxide.
;
_journal_issue 37
_journal_name_full 'Dalton transactions (Cambridge, England : 2003)'
_journal_page_first 13916
_journal_page_last 13920
_journal_paper_doi 10.1039/c9dt02834j
_journal_volume 48
_journal_year 2019
_chemical_formula_moiety 'C12 H28 Co N5 O2, B F4'
_chemical_formula_sum 'C12 H28 B Co F4 N5 O2'
_chemical_formula_weight 420.13
_space_group_crystal_system orthorhombic
_space_group_IT_number 61
_space_group_name_Hall '-P 2ac 2ab'
_space_group_name_H-M_alt 'P b c a'
_symmetry_Int_Tables_number 61
_symmetry_space_group_name_Hall '-P 2ac 2ab'
_symmetry_space_group_name_H-M 'P b c a'
_atom_sites_solution_hydrogens geom
_atom_sites_solution_primary dual
_audit_creation_date 2019-02-02
_audit_creation_method
;
Olex2 1.2-ac3
(compiled 2017.02.24 svn.r3390 for Rigaku Oxford Diffraction, GUI svn.r5318)
;
_audit_update_record
;
2019-03-06 deposited with the CCDC.    2019-08-30 downloaded from the CCDC.
;
_cell_angle_alpha 90
_cell_angle_beta 90
_cell_angle_gamma 90
_cell_formula_units_Z 8
_cell_length_a 13.0277(2)
_cell_length_b 14.5867(2)
_cell_length_c 19.2369(3)
_cell_measurement_reflns_used 28284
_cell_measurement_temperature 129.99(12)
_cell_measurement_theta_max 27.3130
_cell_measurement_theta_min 3.3510
_cell_volume 3655.61(9)
_computing_cell_refinement 'CrysAlisPro 1.171.39.46 (Rigaku OD, 2018)'
_computing_data_collection 'CrysAlisPro 1.171.39.46 (Rigaku OD, 2018)'
_computing_data_reduction 'CrysAlisPro 1.171.39.46 (Rigaku OD, 2018)'
_computing_molecular_graphics 'Olex2 (Dolomanov et al., 2009)'
_computing_publication_material 'Olex2 (Dolomanov et al., 2009)'
_computing_structure_refinement 'ShelXL (Sheldrick, 2015)'
_computing_structure_solution 'ShelXT (Sheldrick, 2015)'
_diffrn_ambient_environment N~2~
_diffrn_ambient_temperature 129.99(12)
_diffrn_detector 'CCD plate'
_diffrn_detector_type HyPix3000
_diffrn_measured_fraction_theta_full 0.992
_diffrn_measured_fraction_theta_max 0.957
_diffrn_measurement_details
;
List of Runs (angles in degrees, time in seconds):

  # Type    Start    End  Width  t~exp~   \w     \q     \k     \f   Frames
#--------------------------------------------------------------------------
  1  \w    -58.00 -14.00   0.50   10.00    --   -9.95 125.00 120.00   88
  2  \w    -74.00   4.00   0.50   10.00    --   -9.95 -38.00-180.00  156
  3  \w    -45.00 -18.00   0.50   10.00    --   -9.95 -19.00 150.00   54
  4  \w    -53.00  -3.00   0.50   10.00    --   -9.95 125.00  60.00  100
  5  \w    -56.00 -23.00   0.50   10.00    --   -9.95 125.00   0.00   66
  6  \w    -19.00   6.00   0.50   10.00    --   10.22 -99.00 150.00   50
  7  \w     34.00  59.00   0.50   10.00    --   10.22-125.00   0.00   50
  8  \w      4.00  58.00   0.50   10.00    --   10.22  77.00 -60.00  108
  9  \w    -31.00   4.00   0.50   10.00    --   10.22 117.00  61.98   70
 10  \w     10.00  63.00   0.50   10.00    --   10.22  38.00  30.00  106
 11  \w      1.00  74.00   0.50   10.00    --   10.22  38.00  90.00  146
 12  \w    -32.00   1.00   0.50   10.00    --   10.22 117.00 -99.71   66
 13  \w     -2.00  75.00   0.50   10.00    --   10.22  19.00-120.00  154
 14  \w      3.00  28.00   0.50   10.00    --   10.22-125.00 150.00   50
;
_diffrn_measurement_device 'four-circle diffractometer'
_diffrn_measurement_device_type 'SuperNova, Single source at offset/far, HyPix3000'
_diffrn_measurement_method '\w scans'
_diffrn_orient_matrix_type 'CrysAlisPro convention (1999,Acta A55,543-557)'
_diffrn_orient_matrix_UB_11 0.0461097000
_diffrn_orient_matrix_UB_12 -0.0245570000
_diffrn_orient_matrix_UB_13 0.0060961000
_diffrn_orient_matrix_UB_21 0.0096737000
_diffrn_orient_matrix_UB_22 -0.0012996000
_diffrn_orient_matrix_UB_23 -0.0362774000
_diffrn_orient_matrix_UB_31 0.0273770000
_diffrn_orient_matrix_UB_32 0.0419074000
_diffrn_orient_matrix_UB_33 0.0024790000
_diffrn_radiation_monochromator mirror
_diffrn_radiation_probe x-ray
_diffrn_radiation_type MoK\a
_diffrn_radiation_wavelength 0.71073
_diffrn_reflns_av_R_equivalents 0.0323
_diffrn_reflns_av_unetI/netI 0.0173
_diffrn_reflns_Laue_measured_fraction_full 0.992
_diffrn_reflns_Laue_measured_fraction_max 0.957
_diffrn_reflns_limit_h_max 16
_diffrn_reflns_limit_h_min -16
_diffrn_reflns_limit_k_max 18
_diffrn_reflns_limit_k_min -18
_diffrn_reflns_limit_l_max 20
_diffrn_reflns_limit_l_min -24
_diffrn_reflns_number 40479
_diffrn_reflns_point_group_measured_fraction_full 0.992
_diffrn_reflns_point_group_measured_fraction_max 0.957
_diffrn_reflns_theta_full 25.242
_diffrn_reflns_theta_max 27.416
_diffrn_reflns_theta_min 3.372
_diffrn_source 'micro-focus sealed X-ray tube'
_diffrn_source_type 'SuperNova (Mo) X-ray Source'
_exptl_absorpt_coefficient_mu 0.994
_exptl_absorpt_correction_T_max 1.00000
_exptl_absorpt_correction_T_min 0.93262
_exptl_absorpt_correction_type multi-scan
_exptl_absorpt_process_details
;
CrysAlisPro 1.171.39.46 (Rigaku Oxford Diffraction, 2018)
Empirical absorption correction using spherical harmonics,
 implemented in SCALE3 ABSPACK scaling algorithm.
;
_exptl_crystal_colour purple
_exptl_crystal_density_diffrn 1.527
_exptl_crystal_description block
_exptl_crystal_F_000 1752
_exptl_crystal_size_max 0.19
_exptl_crystal_size_mid 0.17
_exptl_crystal_size_min 0.14
_refine_diff_density_max 0.783
_refine_diff_density_min -0.373
_refine_diff_density_rms 0.062
_refine_ls_extinction_method none
_refine_ls_goodness_of_fit_ref 1.071
_refine_ls_hydrogen_treatment constr
_refine_ls_matrix_type full
_refine_ls_number_parameters 230
_refine_ls_number_reflns 3981
_refine_ls_number_restraints 0
_refine_ls_restrained_S_all 1.071
_refine_ls_R_factor_all 0.0397
_refine_ls_R_factor_gt 0.0348
_refine_ls_shift/su_max 0.002
_refine_ls_shift/su_mean 0.000
_refine_ls_structure_factor_coef Fsqd
_refine_ls_weighting_details 'w=1/[\s^2^(Fo^2^)+(0.0384P)^2^+3.6272P] where P=(Fo^2^+2Fc^2^)/3'
_refine_ls_weighting_scheme calc
_refine_ls_wR_factor_gt 0.0882
_refine_ls_wR_factor_ref 0.0911
_reflns_Friedel_coverage 0.000
_reflns_number_gt 3469
_reflns_number_total 3981
_reflns_threshold_expression 'I > 2\s(I)'
_cod_data_source_file c9dt02834j2.cif
_cod_data_source_block sb-pank-2-bf4
_cod_depositor_comments 'Adding full bibliography for 7700982--7700985.cif.'
_cod_database_code 7700984
_shelx_shelxl_version_number 2017/1
_chemical_oxdiff_formula 'CoC12BF4 N5O2'
_shelx_space_group_comment
;
The symmetry employed for this shelxl refinement is uniquely defined
by the following loop, which should always be used as a source of
symmetry information in preference to the above space-group names.
They are only intended as comments.
;
_diffrn_oxdiff_ac3_digest_frames
;
010c7974b36cb9c351f98515ea52aba6f200027d895
;
_reflns_odcompleteness_completeness 98.26
_reflns_odcompleteness_iscentric 1
_reflns_odcompleteness_theta 26.32
_olex2_refinement_description
;
;
_olex2_submission_special_instructions 'No special instructions were received'
_oxdiff_exptl_absorpt_empirical_details
;
Empirical correction (ABSPACK) includes:
- Absorption correction using spherical harmonics
- Frame scaling
;
_oxdiff_exptl_absorpt_empirical_full_max 1.189
_oxdiff_exptl_absorpt_empirical_full_min 0.885

loop_
_space_group_symop_operation_xyz
'x, y, z'
'-x+1/2, -y, z+1/2'
'-x, y+1/2, -z+1/2'
'x+1/2, -y+1/2, -z'
'-x, -y, -z'
'x-1/2, y, -z-1/2'
'x, -y-1/2, z-1/2'
'-x-1/2, y-1/2, z'

loop_
_atom_site_label
_atom_site_type_symbol
_atom_site_fract_x
_atom_site_fract_y
_atom_site_fract_z
_atom_site_U_iso_or_equiv
_atom_site_adp_type
_atom_site_occupancy
_atom_site_site_symmetry_order
_atom_site_calc_flag
_atom_site_refinement_flags_posn
Co1 Co 0.64762(2) 0.75111(2) 0.36844(2) 0.01583(9) Uani 1 1 d .
F1 F 0.70741(11) 0.34249(9) 0.13415(7) 0.0386(3) Uani 1 1 d .
F3 F 0.83293(11) 0.44188(11) 0.10513(8) 0.0454(4) Uani 1 1 d .
F2 F 0.69964(11) 0.41836(12) 0.03223(7) 0.0503(4) Uani 1 1 d .
O2 O 0.75920(11) 0.65045(10) 0.34358(9) 0.0346(3) Uani 1 1 d .
O1 O 0.81296(12) 0.76971(11) 0.38984(9) 0.0359(4) Uani 1 1 d .
N2 N 0.61068(12) 0.80855(11) 0.47010(8) 0.0222(3) Uani 1 1 d .
N3 N 0.53857(12) 0.64780(11) 0.40351(9) 0.0243(3) Uani 1 1 d .
F4 F 0.67315(16) 0.49292(11) 0.13325(9) 0.0650(5) Uani 1 1 d .
N1 N 0.63261(13) 0.89200(11) 0.33609(9) 0.0263(4) Uani 1 1 d .
N4 N 0.56371(13) 0.73089(11) 0.26975(8) 0.0254(4) Uani 1 1 d .
N5 N 0.83606(13) 0.69259(13) 0.36681(9) 0.0297(4) Uani 1 1 d .
C10 C 0.70006(16) 0.82495(15) 0.51559(11) 0.0310(5) Uani 1 1 d .
H10A H 0.734183 0.767881 0.524733 0.047 Uiso 1 1 calc GR
H10B H 0.677366 0.851417 0.558619 0.047 Uiso 1 1 calc GR
H10C H 0.746767 0.866230 0.492999 0.047 Uiso 1 1 calc GR
C4 C 0.47415(15) 0.69248(15) 0.45580(11) 0.0312(5) Uani 1 1 d .
H4A H 0.433911 0.646661 0.480155 0.037 Uiso 1 1 calc R
H4B H 0.427118 0.734507 0.433163 0.037 Uiso 1 1 calc R
C9 C 0.72490(19) 0.92569(15) 0.29898(12) 0.0375(5) Uani 1 1 d .
H9A H 0.782819 0.924360 0.329814 0.056 Uiso 1 1 calc GR
H9B H 0.713370 0.987416 0.283523 0.056 Uiso 1 1 calc GR
H9C H 0.738276 0.887127 0.259571 0.056 Uiso 1 1 calc GR
C3 C 0.53956(16) 0.74415(15) 0.50700(11) 0.0315(5) Uani 1 1 d .
H3A H 0.495826 0.778545 0.538382 0.038 Uiso 1 1 calc R
H3B H 0.579300 0.701073 0.534417 0.038 Uiso 1 1 calc R
C1 C 0.61595(19) 0.94857(14) 0.40029(12) 0.0340(5) Uani 1 1 d .
H1A H 0.681822 0.967299 0.419028 0.041 Uiso 1 1 calc R
H1B H 0.577762 1.003433 0.388338 0.041 Uiso 1 1 calc R
C6 C 0.46326(17) 0.69258(17) 0.29186(12) 0.0386(5) Uani 1 1 d .
H6A H 0.422192 0.740777 0.312672 0.046 Uiso 1 1 calc R
H6B H 0.426761 0.669775 0.251454 0.046 Uiso 1 1 calc R
C11 C 0.58778(18) 0.56473(14) 0.43211(12) 0.0334(5) Uani 1 1 d .
H11A H 0.632794 0.538749 0.397859 0.050 Uiso 1 1 calc GR
H11B H 0.535959 0.520779 0.444279 0.050 Uiso 1 1 calc GR
H11C H 0.626583 0.580669 0.472780 0.050 Uiso 1 1 calc GR
C2 C 0.55816(17) 0.89555(14) 0.45427(11) 0.0314(5) Uani 1 1 d .
H2A H 0.552538 0.931912 0.496309 0.038 Uiso 1 1 calc R
H2B H 0.489344 0.882887 0.437585 0.038 Uiso 1 1 calc R
C8 C 0.54246(19) 0.89605(15) 0.29045(13) 0.0406(6) Uani 1 1 d .
H8A H 0.539637 0.955486 0.267913 0.049 Uiso 1 1 calc R
H8B H 0.480612 0.888784 0.317979 0.049 Uiso 1 1 calc R
C7 C 0.5471(2) 0.82181(15) 0.23611(12) 0.0384(5) Uani 1 1 d .
H7A H 0.483502 0.820849 0.209941 0.046 Uiso 1 1 calc R
H7B H 0.602814 0.834384 0.204017 0.046 Uiso 1 1 calc R
C12 C 0.6134(2) 0.67059(17) 0.21909(12) 0.0407(5) Uani 1 1 d .
H12A H 0.676178 0.698228 0.203434 0.061 Uiso 1 1 calc GR
H12B H 0.568480 0.661394 0.180167 0.061 Uiso 1 1 calc GR
H12C H 0.628226 0.612599 0.240457 0.061 Uiso 1 1 calc GR
C5 C 0.47657(19) 0.61795(17) 0.34208(13) 0.0415(6) Uani 1 1 d .
H5A H 0.510568 0.566802 0.319537 0.050 Uiso 1 1 calc R
H5B H 0.409723 0.597162 0.357730 0.050 Uiso 1 1 calc R
B1 B 0.72883(17) 0.42531(15) 0.10119(12) 0.0261(5) Uani 1 1 d .

loop_
_atom_site_aniso_label
_atom_site_aniso_U_11
_atom_site_aniso_U_22
_atom_site_aniso_U_33
_atom_site_aniso_U_23
_atom_site_aniso_U_13
_atom_site_aniso_U_12
Co1 0.01516(14) 0.01709(14) 0.01523(15) -0.00153(8) 0.00131(8) -0.00030(8)
F1 0.0475(8) 0.0302(7) 0.0382(8) 0.0045(5) 0.0031(6) -0.0080(6)
F3 0.0359(7) 0.0574(9) 0.0428(8) -0.0003(7) -0.0052(6) -0.0201(6)
F2 0.0382(7) 0.0861(11) 0.0266(7) 0.0083(7) -0.0057(6) -0.0012(7)
O2 0.0272(7) 0.0328(8) 0.0438(9) -0.0084(7) 0.0014(7) 0.0046(6)
O1 0.0240(8) 0.0411(9) 0.0425(9) -0.0119(7) 0.0012(7) -0.0003(6)
N2 0.0207(7) 0.0277(8) 0.0183(8) -0.0036(6) 0.0006(6) 0.0039(6)
N3 0.0234(8) 0.0266(8) 0.0231(9) 0.0046(6) -0.0002(6) -0.0048(6)
F4 0.0922(13) 0.0395(9) 0.0634(11) 0.0012(7) 0.0327(9) 0.0251(9)
N1 0.0332(9) 0.0199(8) 0.0258(9) 0.0019(6) 0.0013(7) -0.0023(6)
N4 0.0313(9) 0.0266(8) 0.0182(8) -0.0011(6) -0.0041(7) -0.0020(7)
N5 0.0223(8) 0.0392(10) 0.0277(9) -0.0020(7) 0.0050(7) 0.0045(7)
C10 0.0316(11) 0.0394(11) 0.0221(10) -0.0073(8) -0.0051(8) 0.0034(9)
C4 0.0235(10) 0.0357(11) 0.0344(12) 0.0059(9) 0.0098(8) -0.0003(8)
C9 0.0518(14) 0.0287(11) 0.0321(12) -0.0003(9) 0.0101(10) -0.0153(10)
C3 0.0314(11) 0.0418(12) 0.0213(11) 0.0011(8) 0.0096(8) 0.0031(9)
C1 0.0451(12) 0.0198(9) 0.0370(12) -0.0042(9) 0.0029(10) 0.0031(9)
C6 0.0303(11) 0.0580(15) 0.0276(12) 0.0000(10) -0.0059(9) -0.0119(10)
C11 0.0414(12) 0.0260(10) 0.0326(12) 0.0059(8) 0.0082(9) 0.0008(9)
C2 0.0332(11) 0.0306(10) 0.0302(11) -0.0057(8) 0.0025(9) 0.0112(8)
C8 0.0493(14) 0.0307(11) 0.0417(14) 0.0071(9) -0.0136(11) 0.0050(10)
C7 0.0495(14) 0.0403(12) 0.0254(12) 0.0062(9) -0.0102(10) -0.0006(10)
C12 0.0479(14) 0.0525(14) 0.0218(11) -0.0112(10) -0.0024(10) 0.0012(11)
C5 0.0382(12) 0.0493(14) 0.0371(13) 0.0020(11) -0.0077(10) -0.0203(11)
B1 0.0281(11) 0.0265(11) 0.0239(11) 0.0018(8) 0.0023(9) 0.0015(9)

loop_
_atom_type_symbol
_atom_type_description
_atom_type_scat_dispersion_real
_atom_type_scat_dispersion_imag
_atom_type_scat_source
C C 0.0033 0.0016 'International Tables Vol C Tables 4.2.6.8 and 6.1.1.4'
H H 0.0000 0.0000 'International Tables Vol C Tables 4.2.6.8 and 6.1.1.4'
B B 0.0013 0.0007 'International Tables Vol C Tables 4.2.6.8 and 6.1.1.4'
Co Co 0.3494 0.9721 'International Tables Vol C Tables 4.2.6.8 and 6.1.1.4'
F F 0.0171 0.0103 'International Tables Vol C Tables 4.2.6.8 and 6.1.1.4'
N N 0.0061 0.0033 'International Tables Vol C Tables 4.2.6.8 and 6.1.1.4'
O O 0.0106 0.0060 'International Tables Vol C Tables 4.2.6.8 and 6.1.1.4'

loop_
_geom_angle_atom_site_label_1
_geom_angle_atom_site_label_2
_geom_angle_atom_site_label_3
_geom_angle
O2 Co1 O1 57.24(6)
O2 Co1 N2 128.27(6)
O2 Co1 N3 92.18(6)
O2 Co1 N1 131.06(6)
O2 Co1 N4 93.03(6)
O1 Co1 N4 131.18(6)
N2 Co1 O1 90.05(6)
N2 Co1 N4 135.41(6)
N3 Co1 O1 131.53(6)
N3 Co1 N2 81.04(6)
N3 Co1 N4 81.44(6)
N1 Co1 O1 91.44(6)
N1 Co1 N2 82.68(6)
N1 Co1 N3 133.61(6)
N1 Co1 N4 80.47(6)
N5 O2 Co1 97.31(11)
N5 O1 Co1 93.35(12)
C10 N2 Co1 114.82(12)
C10 N2 C3 107.98(16)
C3 N2 Co1 108.68(12)
C2 N2 Co1 104.35(12)
C2 N2 C10 110.44(16)
C2 N2 C3 110.54(15)
C4 N3 Co1 106.20(12)
C4 N3 C11 111.00(16)
C4 N3 C5 111.29(17)
C11 N3 Co1 113.56(12)
C11 N3 C5 106.84(17)
C5 N3 Co1 107.99(12)
C9 N1 Co1 112.43(13)
C9 N1 C1 109.35(16)
C1 N1 Co1 107.43(12)
C8 N1 Co1 106.48(12)
C8 N1 C9 110.35(18)
C8 N1 C1 110.75(17)
C6 N4 Co1 103.88(12)
C6 N4 C7 109.35(18)
C7 N4 Co1 109.00(12)
C12 N4 Co1 115.67(13)
C12 N4 C6 110.76(18)
C12 N4 C7 108.03(17)
O1 N5 O2 112.05(16)
N2 C10 H10A 109.5
N2 C10 H10B 109.5
N2 C10 H10C 109.5
H10A C10 H10B 109.5
H10A C10 H10C 109.5
H10B C10 H10C 109.5
N3 C4 H4A 109.6
N3 C4 H4B 109.6
N3 C4 C3 110.38(16)
H4A C4 H4B 108.1
C3 C4 H4A 109.6
C3 C4 H4B 109.6
N1 C9 H9A 109.5
N1 C9 H9B 109.5
N1 C9 H9C 109.5
H9A C9 H9B 109.5
H9A C9 H9C 109.5
H9B C9 H9C 109.5
N2 C3 C4 110.75(17)
N2 C3 H3A 109.5
N2 C3 H3B 109.5
C4 C3 H3A 109.5
C4 C3 H3B 109.5
H3A C3 H3B 108.1
N1 C1 H1A 109.4
N1 C1 H1B 109.4
H1A C1 H1B 108.0
C2 C1 N1 111.05(17)
C2 C1 H1A 109.4
C2 C1 H1B 109.4
N4 C6 H6A 109.4
N4 C6 H6B 109.4
H6A C6 H6B 108.0
C5 C6 N4 111.35(18)
C5 C6 H6A 109.4
C5 C6 H6B 109.4
N3 C11 H11A 109.5
N3 C11 H11B 109.5
N3 C11 H11C 109.5
H11A C11 H11B 109.5
H11A C11 H11C 109.5
H11B C11 H11C 109.5
N2 C2 C1 110.78(17)
N2 C2 H2A 109.5
N2 C2 H2B 109.5
C1 C2 H2A 109.5
C1 C2 H2B 109.5
H2A C2 H2B 108.1
N1 C8 H8A 109.5
N1 C8 H8B 109.5
N1 C8 C7 110.72(19)
H8A C8 H8B 108.1
C7 C8 H8A 109.5
C7 C8 H8B 109.5
N4 C7 C8 110.12(17)
N4 C7 H7A 109.6
N4 C7 H7B 109.6
C8 C7 H7A 109.6
C8 C7 H7B 109.6
H7A C7 H7B 108.1
N4 C12 H12A 109.5
N4 C12 H12B 109.5
N4 C12 H12C 109.5
H12A C12 H12B 109.5
H12A C12 H12C 109.5
H12B C12 H12C 109.5
N3 C5 H5A 109.3
N3 C5 H5B 109.3
C6 C5 N3 111.61(18)
C6 C5 H5A 109.3
C6 C5 H5B 109.3
H5A C5 H5B 108.0
F3 B1 F1 108.90(18)
F3 B1 F2 109.61(18)
F2 B1 F1 108.53(18)
F4 B1 F1 108.25(18)
F4 B1 F3 111.7(2)
F4 B1 F2 109.79(19)

loop_
_geom_bond_atom_site_label_1
_geom_bond_atom_site_label_2
_geom_bond_distance
Co1 O2 2.1208(14)
Co1 O1 2.2098(16)
Co1 N2 2.1813(15)
Co1 N3 2.1781(15)
Co1 N1 2.1562(16)
Co1 N4 2.2105(16)
F1 B1 1.393(3)
F3 B1 1.380(3)
F2 B1 1.384(3)
O2 N5 1.257(2)
O1 N5 1.246(2)
N2 C10 1.476(2)
N2 C3 1.498(3)
N2 C2 1.474(2)
N3 C4 1.463(3)
N3 C11 1.477(3)
N3 C5 1.496(3)
F4 B1 1.371(3)
N1 C9 1.482(3)
N1 C1 1.501(3)
N1 C8 1.468(3)
N4 C6 1.485(3)
N4 C7 1.491(3)
N4 C12 1.464(3)
C10 H10A 0.9600
C10 H10B 0.9600
C10 H10C 0.9600
C4 H4A 0.9700
C4 H4B 0.9700
C4 C3 1.505(3)
C9 H9A 0.9600
C9 H9B 0.9600
C9 H9C 0.9600
C3 H3A 0.9700
C3 H3B 0.9700
C1 H1A 0.9700
C1 H1B 0.9700
C1 C2 1.498(3)
C6 H6A 0.9700
C6 H6B 0.9700
C6 C5 1.466(3)
C11 H11A 0.9600
C11 H11B 0.9600
C11 H11C 0.9600
C2 H2A 0.9700
C2 H2B 0.9700
C8 H8A 0.9700
C8 H8B 0.9700
C8 C7 1.506(3)
C7 H7A 0.9700
C7 H7B 0.9700
C12 H12A 0.9600
C12 H12B 0.9600
C12 H12C 0.9600
C5 H5A 0.9700
C5 H5B 0.9700
